data_7214856
loop_
_publ_author_name
'Wales, Craig'
'Thomas, Lynne H.'
'Wilson, Chick C.'

_publ_section_title
;
 Tautomerisation and polymorphism in molecular complexes of piroxicam with
 mono-substituted benzoic acids
;
_journal_issue 21
_journal_name_full CrystEngComm
_journal_page_first 7264
_journal_paper_doi 10.1039/c2ce26069g
_journal_volume 14
_journal_year 2012
_chemical_formula_moiety 'C15 H13 N3 O4 S, C7 H5 F O2'
_chemical_formula_sum 'C22 H18 F N3 O6 S'
_chemical_formula_weight 471.45
_chemical_name_systematic
;
?
;
_space_group_IT_number 86
_symmetry_cell_setting tetragonal
_symmetry_space_group_name_Hall '-P 4bc'
_symmetry_space_group_name_H-M 'P 42/n :2'
_atom_sites_solution_hydrogens difmap
_atom_sites_solution_primary direct
_atom_sites_solution_secondary difmap
_audit_creation_method SHELXL-97
_cell_angle_alpha 90.00
_cell_angle_beta 90.00
_cell_angle_gamma 90.00
_cell_formula_units_Z 8
_cell_length_a 24.4459(3)
_cell_length_b 24.4459(3)
_cell_length_c 6.97010(10)
_cell_measurement_reflns_used 87528
_cell_measurement_temperature 100(2)
_cell_measurement_theta_max 27.485
_cell_measurement_theta_min 1
_cell_volume 4165.35(9)
_computing_cell_refinement 'HKL Scalepack (Otwinowski & Minor 1997)'
_computing_data_collection 'Collect (Bruker AXS BV, 1997-2004)'
_computing_data_reduction 'HKL Denzo&Scalepack (Otwinowski,Minor 1997)'
_computing_structure_refinement 'SHELXS-97 (Sheldrick, 2008)'
_computing_structure_solution 'SHELXS-97 (Sheldrick, 2008)'
_diffrn_ambient_temperature 100(2)
_diffrn_measured_fraction_theta_full 0.999
_diffrn_measured_fraction_theta_max 0.999
_diffrn_measurement_device_type KappaCCD
_diffrn_measurement_method 'CCD rotation images, thick slices'
_diffrn_radiation_monochromator graphite
_diffrn_radiation_source 'fine-focus sealed tube'
_diffrn_radiation_type MoK\a
_diffrn_radiation_wavelength 0.71073
_diffrn_reflns_av_R_equivalents 0.1405
_diffrn_reflns_av_sigmaI/netI 0.0814
_diffrn_reflns_limit_h_max 29
_diffrn_reflns_limit_h_min -31
_diffrn_reflns_limit_k_max 31
_diffrn_reflns_limit_k_min -31
_diffrn_reflns_limit_l_max 9
_diffrn_reflns_limit_l_min -8
_diffrn_reflns_number 37056
_diffrn_reflns_theta_full 27.49
_diffrn_reflns_theta_max 27.49
_diffrn_reflns_theta_min 1.67
_exptl_absorpt_coefficient_mu 0.212
_exptl_absorpt_correction_T_max 1.0000
_exptl_absorpt_correction_T_min 0.8870
_exptl_absorpt_correction_type multi-scan
_exptl_absorpt_process_details 'SADABS (Blessing, 1997)'
_exptl_crystal_colour colourless
_exptl_crystal_density_diffrn 1.504
_exptl_crystal_density_method 'not measured'
_exptl_crystal_description needle
_exptl_crystal_F_000 1952
_refine_diff_density_max 0.250
_refine_diff_density_min -0.367
_refine_diff_density_rms 0.055
_refine_ls_extinction_method none
_refine_ls_goodness_of_fit_ref 0.956
_refine_ls_hydrogen_treatment refall
_refine_ls_matrix_type full
_refine_ls_number_parameters 370
_refine_ls_number_reflns 4762
_refine_ls_number_restraints 0
_refine_ls_restrained_S_all 0.956
_refine_ls_R_factor_all 0.0998
_refine_ls_R_factor_gt 0.0440
_refine_ls_shift/su_max 0.019
_refine_ls_shift/su_mean 0.002
_refine_ls_structure_factor_coef Fsqd
_refine_ls_weighting_details 'calc w=1/[\s^2^(Fo^2^)+(0.0527P)^2^+0.0000P] where P=(Fo^2^+2Fc^2^)/3'
_refine_ls_weighting_scheme calc
_refine_ls_wR_factor_gt 0.0901
_refine_ls_wR_factor_ref 0.1058
_reflns_number_gt 2886
_reflns_number_total 4762
_reflns_threshold_expression >2sigma(I)
_cod_data_source_file c2ce26069g.txt
_cod_data_source_block shelxl_PXN_4FBA
_cod_original_sg_symbol_H-M P42/n
_cod_database_code 7214856

loop_
_symmetry_equiv_pos_as_xyz
'x, y, z'
'-y, x+1/2, z+1/2'
'-x+1/2, -y+1/2, z'
'y+1/2, -x, z+1/2'
'-x, -y, -z'
'y, -x-1/2, -z-1/2'
'x-1/2, y-1/2, -z'
'-y-1/2, x, -z-1/2'

loop_
_atom_site_label
_atom_site_type_symbol
_atom_site_fract_x
_atom_site_fract_y
_atom_site_fract_z
_atom_site_U_iso_or_equiv
_atom_site_adp_type
_atom_site_occupancy
_atom_site_symmetry_multiplicity
_atom_site_calc_flag
H12 H 0.7782(7) 0.7143(8) -0.014(3) 0.024(5) Uiso 1 1 d
H17 H 0.8964(8) 0.6109(8) 0.187(3) 0.032(6) Uiso 1 1 d
H18 H 0.8687(8) 0.6983(8) 0.095(3) 0.028(6) Uiso 1 1 d
H8 H 0.3741(8) 0.5581(8) -0.376(3) 0.033(6) Uiso 1 1 d
H16 H 0.8349(7) 0.5376(8) 0.166(3) 0.022(5) Uiso 1 1 d
H14 H 0.6709(9) 0.5359(8) -0.406(4) 0.045(7) Uiso 1 1 d
H15 H 0.7091(7) 0.4907(9) -0.306(3) 0.028(6) Uiso 1 1 d
H1 H 0.5362(9) 0.3168(8) -0.152(3) 0.040(6) Uiso 1 1 d
H3 H 0.7221(9) 0.3033(8) 0.006(4) 0.040(6) Uiso 1 1 d
H4 H 0.6835(9) 0.3875(9) -0.066(3) 0.041(7) Uiso 1 1 d
H9 H 0.4137(8) 0.6454(8) -0.383(3) 0.032(6) Uiso 1 1 d
H7 H 0.4252(8) 0.4793(9) -0.303(3) 0.035(6) Uiso 1 1 d
H2 H 0.5777(9) 0.2311(10) -0.097(4) 0.053(7) Uiso 1 1 d
H6 H 0.5876(8) 0.5340(9) -0.177(4) 0.045(7) Uiso 1 1 d
H10 H 0.5078(8) 0.6539(9) -0.294(3) 0.038(6) Uiso 1 1 d
H13 H 0.7341(9) 0.5478(9) -0.353(3) 0.037(6) Uiso 1 1 d
H11 H 0.6365(10) 0.6938(9) -0.078(4) 0.067(8) Uiso 1 1 d
H5 H 0.5192(11) 0.4546(12) -0.205(4) 0.082(10) Uiso 1 1 d
S1 S 0.721989(19) 0.529155(19) 0.06150(8) 0.02295(15) Uani 1 1 d
O6 O 0.67922(5) 0.69590(5) -0.0415(2) 0.0260(3) Uani 1 1 d
O3 O 0.74895(5) 0.47904(5) 0.0144(2) 0.0279(4) Uani 1 1 d
O4 O 0.68947(5) 0.53198(5) 0.2317(2) 0.0263(4) Uani 1 1 d
O5 O 0.58781(5) 0.66106(5) -0.1501(2) 0.0267(4) Uani 1 1 d
F1 F 0.67527(5) 0.21075(5) -0.0154(2) 0.0530(4) Uani 1 1 d
N3 N 0.49424(6) 0.52084(6) -0.2513(3) 0.0280(4) Uani 1 1 d
O1 O 0.52965(6) 0.41752(6) -0.1804(2) 0.0316(4) Uani 1 1 d
C22 C 0.84319(8) 0.66889(8) 0.0837(3) 0.0256(5) Uani 1 1 d
N2 N 0.68362(6) 0.54736(6) -0.1194(3) 0.0219(4) Uani 1 1 d
C18 C 0.75289(7) 0.63495(7) 0.0129(3) 0.0215(5) Uani 1 1 d
C20 C 0.82369(8) 0.57326(8) 0.1309(3) 0.0252(5) Uani 1 1 d
O2 O 0.61174(6) 0.45699(6) -0.1644(2) 0.0381(4) Uani 1 1 d
C15 C 0.60553(8) 0.61295(8) -0.1527(3) 0.0237(5) Uani 1 1 d
C19 C 0.77072(8) 0.58242(8) 0.0684(3) 0.0237(5) Uani 1 1 d
C17 C 0.69623(8) 0.64369(7) -0.0497(3) 0.0221(5) Uani 1 1 d
C21 C 0.86007(8) 0.61686(8) 0.1376(3) 0.0266(5) Uani 1 1 d
C16 C 0.66280(8) 0.60225(7) -0.1061(3) 0.0223(5) Uani 1 1 d
C11 C 0.48934(8) 0.61792(9) -0.2973(3) 0.0273(5) Uani 1 1 d
C1 C 0.66162(9) 0.35671(9) -0.0695(4) 0.0382(6) Uani 1 1 d
C10 C 0.51782(8) 0.57039(8) -0.2485(3) 0.0239(5) Uani 1 1 d
C12 C 0.41026(9) 0.56266(9) -0.3488(4) 0.0334(6) Uani 1 1 d
N1 N 0.57328(6) 0.56909(7) -0.1952(3) 0.0247(4) Uani 1 1 d
C7 C 0.58362(8) 0.41614(8) -0.1555(3) 0.0273(5) Uani 1 1 d
C13 C 0.43487(9) 0.61324(9) -0.3478(3) 0.0302(5) Uani 1 1 d
C23 C 0.79027(8) 0.67779(8) 0.0217(3) 0.0248(5) Uani 1 1 d
C2 C 0.68497(10) 0.30640(9) -0.0342(4) 0.0444(7) Uani 1 1 d
C8 C 0.44102(9) 0.51794(9) -0.2998(4) 0.0346(6) Uani 1 1 d
C3 C 0.65246(9) 0.26096(9) -0.0468(4) 0.0368(6) Uani 1 1 d
C9 C 0.70179(9) 0.52996(9) -0.3136(3) 0.0262(5) Uani 1 1 d
C4 C 0.60673(8) 0.36122(8) -0.1154(3) 0.0283(5) Uani 1 1 d
C6 C 0.59786(10) 0.26346(9) -0.0888(4) 0.0440(7) Uani 1 1 d
C5 C 0.57471(10) 0.31429(9) -0.1212(4) 0.0397(6) Uani 1 1 d

loop_
_atom_site_aniso_label
_atom_site_aniso_U_11
_atom_site_aniso_U_22
_atom_site_aniso_U_33
_atom_site_aniso_U_23
_atom_site_aniso_U_13
_atom_site_aniso_U_12
S1 0.0225(3) 0.0195(3) 0.0268(3) 0.0004(2) -0.0013(2) -0.0008(2)
O6 0.0239(7) 0.0182(7) 0.0360(9) -0.0008(6) -0.0033(7) 0.0010(6)
O3 0.0264(8) 0.0207(7) 0.0368(10) -0.0006(7) -0.0036(7) 0.0031(6)
O4 0.0267(8) 0.0238(7) 0.0282(9) 0.0014(6) 0.0018(7) -0.0028(6)
O5 0.0237(7) 0.0206(7) 0.0357(10) -0.0001(7) -0.0030(7) 0.0020(6)
F1 0.0494(8) 0.0339(7) 0.0757(12) 0.0097(7) 0.0012(8) 0.0115(6)
N3 0.0233(9) 0.0281(9) 0.0326(12) -0.0014(8) -0.0019(8) -0.0025(7)
O1 0.0286(8) 0.0249(8) 0.0411(11) 0.0017(7) -0.0029(7) -0.0036(7)
C22 0.0233(11) 0.0262(11) 0.0274(14) -0.0038(10) 0.0011(9) -0.0051(9)
N2 0.0218(9) 0.0185(8) 0.0253(11) -0.0012(7) -0.0029(7) 0.0012(7)
C18 0.0218(10) 0.0198(10) 0.0230(13) -0.0017(9) 0.0011(9) -0.0006(8)
C20 0.0260(11) 0.0219(11) 0.0276(13) 0.0002(10) 0.0002(10) 0.0019(9)
O2 0.0313(8) 0.0243(8) 0.0585(12) 0.0009(8) -0.0034(8) -0.0064(7)
C15 0.0238(11) 0.0245(11) 0.0226(13) 0.0012(9) 0.0005(9) -0.0018(9)
C19 0.0236(11) 0.0249(11) 0.0227(12) -0.0015(9) 0.0015(9) -0.0014(8)
C17 0.0261(11) 0.0180(10) 0.0223(12) 0.0002(9) 0.0015(9) 0.0017(8)
C21 0.0205(11) 0.0325(12) 0.0268(13) -0.0014(10) -0.0020(10) 0.0003(9)
C16 0.0216(10) 0.0195(10) 0.0258(13) 0.0002(9) -0.0003(9) 0.0002(8)
C11 0.0259(12) 0.0267(12) 0.0292(14) 0.0013(10) 0.0014(10) -0.0032(9)
C1 0.0300(13) 0.0288(13) 0.0560(18) -0.0006(12) 0.0023(12) -0.0020(10)
C10 0.0214(11) 0.0277(11) 0.0226(12) 0.0006(9) 0.0016(9) -0.0038(9)
C12 0.0199(12) 0.0403(14) 0.0399(16) 0.0000(11) -0.0042(11) -0.0054(10)
N1 0.0210(9) 0.0211(9) 0.0319(12) 0.0005(8) -0.0027(8) -0.0017(7)
C7 0.0296(12) 0.0285(12) 0.0240(14) -0.0037(10) -0.0013(10) -0.0037(10)
C13 0.0250(12) 0.0358(13) 0.0297(14) 0.0017(11) 0.0001(10) 0.0019(10)
C23 0.0254(11) 0.0217(11) 0.0273(14) 0.0000(10) 0.0025(10) -0.0013(9)
C2 0.0285(13) 0.0423(15) 0.062(2) 0.0018(13) -0.0005(13) 0.0020(11)
C8 0.0282(12) 0.0322(13) 0.0433(17) -0.0021(11) -0.0052(11) -0.0068(10)
C3 0.0424(14) 0.0277(12) 0.0402(16) 0.0048(11) 0.0023(12) 0.0082(10)
C9 0.0283(12) 0.0231(12) 0.0272(14) -0.0020(10) 0.0023(11) -0.0003(10)
C4 0.0322(12) 0.0280(12) 0.0247(13) -0.0017(10) 0.0029(10) -0.0025(9)
C6 0.0479(15) 0.0249(13) 0.059(2) 0.0045(12) -0.0127(13) -0.0053(11)
C5 0.0365(14) 0.0287(13) 0.0538(18) 0.0011(11) -0.0153(12) -0.0041(10)

loop_
_atom_type_symbol
_atom_type_description
_atom_type_scat_dispersion_real
_atom_type_scat_dispersion_imag
_atom_type_scat_source
C C 0.0033 0.0016 'International Tables Vol C Tables 4.2.6.8 and 6.1.1.4'
H H 0.0000 0.0000 'International Tables Vol C Tables 4.2.6.8 and 6.1.1.4'
N N 0.0061 0.0033 'International Tables Vol C Tables 4.2.6.8 and 6.1.1.4'
O O 0.0106 0.0060 'International Tables Vol C Tables 4.2.6.8 and 6.1.1.4'
F F 0.0171 0.0103 'International Tables Vol C Tables 4.2.6.8 and 6.1.1.4'
S S 0.1246 0.1234 'International Tables Vol C Tables 4.2.6.8 and 6.1.1.4'

loop_
_geom_angle_atom_site_label_1
_geom_angle_atom_site_label_2
_geom_angle_atom_site_label_3
_geom_angle
O3 S1 O4 119.23(8)
O3 S1 N2 108.73(9)
O4 S1 N2 107.94(8)
O3 S1 C19 109.10(8)
O4 S1 C19 108.48(9)
N2 S1 C19 101.99(9)
C17 O6 H11 104.2(13)
C10 N3 C8 117.80(18)
C7 O1 H5 108.2(16)
C23 C22 C21 120.49(19)
C23 C22 H18 121.2(11)
C21 C22 H18 118.3(11)
C16 N2 C9 115.55(17)
C16 N2 S1 114.07(13)
C9 N2 S1 116.94(13)
C23 C18 C19 118.06(17)
C23 C18 C17 121.55(17)
C19 C18 C17 120.39(16)
C19 C20 C21 119.04(19)
C19 C20 H16 120.1(11)
C21 C20 H16 120.8(11)
O5 C15 N1 122.76(18)
O5 C15 C16 119.75(17)
N1 C15 C16 117.49(17)
C20 C19 C18 121.52(18)
C20 C19 S1 121.36(15)
C18 C19 S1 117.10(14)
O6 C17 C16 122.28(17)
O6 C17 C18 114.70(16)
C16 C17 C18 122.99(17)
C20 C21 C22 120.22(19)
C20 C21 H17 119.0(12)
C22 C21 H17 120.6(12)
C17 C16 N2 120.08(17)
C17 C16 C15 120.45(17)
N2 C16 C15 119.47(16)
C13 C11 C10 118.26(19)
C13 C11 H10 121.2(12)
C10 C11 H10 120.5(12)
C2 C1 C4 120.9(2)
C2 C1 H4 118.9(13)
C4 C1 H4 120.1(13)
N3 C10 C11 122.24(18)
N3 C10 N1 113.42(17)
C11 C10 N1 124.33(18)
C8 C12 C13 118.4(2)
C8 C12 H8 119.1(13)
C13 C12 H8 122.4(13)
C15 N1 C10 126.66(17)
C15 N1 H6 118.3(13)
C10 N1 H6 114.7(13)
O2 C7 O1 122.25(19)
O2 C7 C4 122.59(19)
O1 C7 C4 115.16(17)
C12 C13 C11 119.8(2)
C12 C13 H9 119.6(12)
C11 C13 H9 120.6(12)
C22 C23 C18 120.68(19)
C22 C23 H12 120.5(11)
C18 C23 H12 118.8(11)
C3 C2 C1 118.2(2)
C3 C2 H3 120.5(13)
C1 C2 H3 121.2(12)
N3 C8 C12 123.4(2)
N3 C8 H7 114.9(11)
C12 C8 H7 121.6(11)
F1 C3 C6 118.22(19)
F1 C3 C2 118.8(2)
C6 C3 C2 123.0(2)
N2 C9 H14 108.5(13)
N2 C9 H15 106.7(13)
H14 C9 H15 108.3(16)
N2 C9 H13 112.4(14)
H14 C9 H13 112.2(19)
H15 C9 H13 108.5(17)
C1 C4 C5 119.2(2)
C1 C4 C7 119.02(18)
C5 C4 C7 121.81(19)
C3 C6 C5 118.3(2)
C3 C6 H2 119.4(14)
C5 C6 H2 122.3(14)
C6 C5 C4 120.4(2)
C6 C5 H1 119.5(12)
C4 C5 H1 120.1(12)

loop_
_geom_bond_atom_site_label_1
_geom_bond_atom_site_label_2
_geom_bond_distance
S1 O3 1.4294(13)
S1 O4 1.4297(15)
S1 N2 1.6332(17)
S1 C19 1.7655(19)
O6 C17 1.343(2)
O6 H11 1.07(3)
O5 C15 1.254(2)
F1 C3 1.366(2)
N3 C10 1.342(2)
N3 C8 1.346(3)
O1 C7 1.331(2)
O1 H5 0.96(3)
C22 C23 1.381(3)
C22 C21 1.389(3)
C22 H18 0.96(2)
N2 C16 1.438(2)
N2 C9 1.487(3)
C18 C23 1.391(3)
C18 C19 1.410(3)
C18 C17 1.468(3)
C20 C19 1.384(3)
C20 C21 1.389(3)
C20 H16 0.947(18)
O2 C7 1.214(2)
C15 N1 1.364(2)
C15 C16 1.461(3)
C17 C16 1.360(3)
C21 H17 0.96(2)
C11 C13 1.382(3)
C11 C10 1.396(3)
C11 H10 0.99(2)
C1 C2 1.378(3)
C1 C4 1.384(3)
C1 H4 0.92(2)
C10 N1 1.406(2)
C12 C8 1.370(3)
C12 C13 1.375(3)
C12 H8 0.91(2)
N1 H6 0.94(2)
C7 C4 1.483(3)
C13 H9 0.97(2)
C23 H12 0.971(18)
C2 C3 1.369(3)
C2 H3 0.95(2)
C8 H7 1.02(2)
C3 C6 1.368(3)
C9 H14 1.00(2)
C9 H15 0.98(2)
C9 H13 0.94(2)
C4 C5 1.390(3)
C6 C5 1.384(3)
C6 H2 0.93(2)
C5 H1 0.97(2)
